data_7161118
loop_
_publ_author_name
'Feng, Xin'
'Fan, Renhua'
'He, Qiuqin'

_publ_section_title
;
 Synthesis of furoquinolines from 2-alkenylanilines <i>via</i> anodic
 dearomatization and cascade cyclization.
;
_journal_issue 18
_journal_name_full 'Organic &amp; biomolecular chemistry'
_journal_page_first 3868
_journal_page_last 3872
_journal_paper_doi 10.1039/d6ob00390g
_journal_volume 24
_journal_year 2026
_chemical_formula_sum 'C19 H17 N O2'
_chemical_formula_weight 291.33
_space_group_crystal_system monoclinic
_space_group_IT_number 14
_space_group_name_Hall '-P 2ybc'
_space_group_name_H-M_alt 'P 1 21/c 1'
_atom_sites_solution_hydrogens geom
_audit_block_doi 10.5517/ccdc.csd.cc2qxghm
_audit_creation_method SHELXL-2019/2
_audit_update_record
;
2026-02-09 deposited with the CCDC.	2026-04-13 downloaded from the CCDC.
;
_cell_angle_alpha 90
_cell_angle_beta 97.244(2)
_cell_angle_gamma 90
_cell_formula_units_Z 4
_cell_length_a 27.2942(12)
_cell_length_b 5.7884(3)
_cell_length_c 9.2458(4)
_cell_measurement_reflns_used 9879
_cell_measurement_temperature 173(2)
_cell_measurement_theta_max 60.49
_cell_measurement_theta_min 3.20
_cell_volume 1449.08(12)
_computing_cell_refinement 'Bruker SAINT'
_computing_data_collection 'Bruker APEX2'
_computing_data_reduction 'Bruker SAINT'
_computing_molecular_graphics 'Bruker SHELXTL'
_computing_publication_material 'Bruker SHELXTL'
_computing_structure_refinement 'SHELXL-2019/2 (Sheldrick, 2019)'
_computing_structure_solution 'SHELXT 2018/2 (Sheldrick, 2018)'
_diffrn_ambient_temperature 173(2)
_diffrn_measured_fraction_theta_full 0.988
_diffrn_measured_fraction_theta_max 0.988
_diffrn_measurement_device_type 'Bruker APEX-II CCD'
_diffrn_measurement_method '\f and \w scans'
_diffrn_radiation_type GaK\a
_diffrn_radiation_wavelength 1.34139
_diffrn_reflns_av_R_equivalents 0.0531
_diffrn_reflns_av_unetI/netI 0.0379
_diffrn_reflns_Laue_measured_fraction_full 0.988
_diffrn_reflns_Laue_measured_fraction_max 0.988
_diffrn_reflns_limit_h_max 33
_diffrn_reflns_limit_h_min -31
_diffrn_reflns_limit_k_max 7
_diffrn_reflns_limit_k_min -6
_diffrn_reflns_limit_l_max 10
_diffrn_reflns_limit_l_min -11
_diffrn_reflns_number 14119
_diffrn_reflns_point_group_measured_fraction_full 0.988
_diffrn_reflns_point_group_measured_fraction_max 0.988
_diffrn_reflns_theta_full 53.594
_diffrn_reflns_theta_max 56.487
_diffrn_reflns_theta_min 4.262
_exptl_absorpt_coefficient_mu 0.439
_exptl_absorpt_correction_T_max 0.752
_exptl_absorpt_correction_T_min 0.509
_exptl_absorpt_correction_type multi-scan
_exptl_absorpt_process_details sadabs
_exptl_crystal_colour colourless
_exptl_crystal_density_diffrn 1.335
_exptl_crystal_description block
_exptl_crystal_F_000 616
_exptl_crystal_size_max 0.800
_exptl_crystal_size_mid 0.450
_exptl_crystal_size_min 0.440
_refine_diff_density_max 0.256
_refine_diff_density_min -0.254
_refine_diff_density_rms 0.058
_refine_ls_extinction_coef 0.028(4)
_refine_ls_extinction_expression Fc^*^=kFc[1+0.001xFc^2^\l^3^/sin(2\q)]^-1/4^
_refine_ls_extinction_method 'SHELXL-2019/2 (Sheldrick 2019)'
_refine_ls_goodness_of_fit_ref 1.104
_refine_ls_hydrogen_treatment constr
_refine_ls_matrix_type full
_refine_ls_number_parameters 202
_refine_ls_number_reflns 2884
_refine_ls_number_restraints 0
_refine_ls_restrained_S_all 1.104
_refine_ls_R_factor_all 0.0590
_refine_ls_R_factor_gt 0.0528
_refine_ls_shift/su_max 0.001
_refine_ls_shift/su_mean 0.000
_refine_ls_structure_factor_coef Fsqd
_refine_ls_weighting_details 'w=1/[\s^2^(Fo^2^)+(0.0943P)^2^+0.4442P] where P=(Fo^2^+2Fc^2^)/3'
_refine_ls_weighting_scheme calc
_refine_ls_wR_factor_gt 0.1550
_refine_ls_wR_factor_ref 0.1605
_reflns_Friedel_coverage 0.000
_reflns_number_gt 2550
_reflns_number_total 2884
_reflns_threshold_expression 'I > 2\s(I)'
_cod_data_source_file d6ob00390g2.cif
_cod_data_source_block 250708d_a
_cod_depositor_comments 'Adding full bibliography for 7161118.cif.'
_cod_original_sg_symbol_H-M 'P 21/c'
_cod_database_code 7161118
_shelx_shelxl_version_number 2019/2
_shelx_space_group_comment
; 
The symmetry employed for this shelxl refinement is uniquely defined 
by the following loop, which should always be used as a source of 
symmetry information in preference to the above space-group names. 
They are only intended as comments. 
;
_shelx_estimated_absorpt_t_min 0.720
_shelx_estimated_absorpt_t_max 0.830

loop_
_space_group_symop_operation_xyz
'x, y, z'
'-x, y+1/2, -z+1/2'
'-x, -y, -z'
'x, -y-1/2, z-1/2'

loop_
_atom_site_label
_atom_site_type_symbol
_atom_site_fract_x
_atom_site_fract_y
_atom_site_fract_z
_atom_site_U_iso_or_equiv
_atom_site_adp_type
_atom_site_occupancy
_atom_site_site_symmetry_order
_atom_site_calc_flag
_atom_site_refinement_flags_posn
_atom_site_refinement_flags_adp
_atom_site_refinement_flags_occupancy
_atom_site_disorder_assembly
_atom_site_disorder_group
O1 O 0.77955(4) 0.5993(2) 0.32770(11) 0.0330(3) Uani 1 1 d . . . . .
O2 O 0.95509(4) 0.5329(2) 0.84124(12) 0.0360(3) Uani 1 1 d . . . . .
N1 N 0.59975(5) 0.2999(3) 0.05847(15) 0.0351(4) Uani 1 1 d . . . . .
C1 C 0.52927(7) 0.3070(4) -0.1269(2) 0.0473(5) Uani 1 1 d . . . . .
H1A H 0.522542 0.163058 -0.077276 0.071 Uiso 1 1 calc R U . . .
H1B H 0.534961 0.272838 -0.227291 0.071 Uiso 1 1 calc R U . . .
H1C H 0.500908 0.411118 -0.128076 0.071 Uiso 1 1 calc R U . . .
C2 C 0.57449(6) 0.4210(3) -0.04727(19) 0.0367(4) Uani 1 1 d . . . . .
C3 C 0.58926(6) 0.6428(3) -0.08862(19) 0.0388(4) Uani 1 1 d . . . . .
H3 H 0.569531 0.725503 -0.163308 0.047 Uiso 1 1 calc R U . . .
C4 C 0.63183(6) 0.7381(3) -0.02137(19) 0.0361(4) Uani 1 1 d . . . . .
H4 H 0.641752 0.887924 -0.047916 0.043 Uiso 1 1 calc R U . . .
C5 C 0.66108(6) 0.6112(3) 0.08846(17) 0.0298(4) Uani 1 1 d . . . . .
C6 C 0.64305(6) 0.3922(3) 0.12631(16) 0.0296(4) Uani 1 1 d . . . . .
C7 C 0.70759(6) 0.6920(3) 0.15620(17) 0.0303(4) Uani 1 1 d . . . . .
H7 H 0.720209 0.838262 0.132553 0.036 Uiso 1 1 calc R U . . .
C8 C 0.73333(6) 0.5506(3) 0.25653(16) 0.0277(4) Uani 1 1 d . . . . .
C9 C 0.71574(6) 0.3350(3) 0.29786(16) 0.0285(4) Uani 1 1 d . . . . .
C10 C 0.67090(6) 0.2557(3) 0.23489(17) 0.0311(4) Uani 1 1 d . . . . .
H10 H 0.658545 0.111457 0.263318 0.037 Uiso 1 1 calc R U . . .
C11 C 0.79987(6) 0.3792(3) 0.38427(16) 0.0304(4) Uani 1 1 d . . . . .
H11 H 0.816033 0.302207 0.305809 0.037 Uiso 1 1 calc R U . . .
C12 C 0.75453(6) 0.2344(3) 0.41116(16) 0.0320(4) Uani 1 1 d . . . . .
H12A H 0.759794 0.067843 0.394173 0.038 Uiso 1 1 calc R U . . .
H12B H 0.745935 0.256899 0.511067 0.038 Uiso 1 1 calc R U . . .
C13 C 0.83874(6) 0.4237(3) 0.51142(15) 0.0292(4) Uani 1 1 d . . . . .
C14 C 0.83912(6) 0.6212(3) 0.59674(17) 0.0324(4) Uani 1 1 d . . . . .
H14 H 0.813038 0.729997 0.577885 0.039 Uiso 1 1 calc R U . . .
C15 C 0.87695(6) 0.6631(3) 0.70934(17) 0.0319(4) Uani 1 1 d . . . . .
H15 H 0.876600 0.799087 0.766749 0.038 Uiso 1 1 calc R U . . .
C16 C 0.91514(6) 0.5051(3) 0.73711(15) 0.0292(4) Uani 1 1 d . . . . .
C17 C 0.91437(6) 0.3020(3) 0.65550(17) 0.0333(4) Uani 1 1 d . . . . .
H17 H 0.939816 0.190579 0.676645 0.040 Uiso 1 1 calc R U . . .
C18 C 0.87666(6) 0.2630(3) 0.54410(17) 0.0323(4) Uani 1 1 d . . . . .
H18 H 0.876507 0.124652 0.488772 0.039 Uiso 1 1 calc R U . . .
C19 C 0.95840(7) 0.7440(3) 0.92130(19) 0.0399(4) Uani 1 1 d . . . . .
H19A H 0.961503 0.873376 0.854673 0.060 Uiso 1 1 calc R U . . .
H19B H 0.987404 0.739585 0.995425 0.060 Uiso 1 1 calc R U . . .
H19C H 0.928556 0.764224 0.968824 0.060 Uiso 1 1 calc R U . . .

loop_
_atom_site_aniso_label
_atom_site_aniso_U_11
_atom_site_aniso_U_22
_atom_site_aniso_U_33
_atom_site_aniso_U_23
_atom_site_aniso_U_13
_atom_site_aniso_U_12
O1 0.0340(6) 0.0343(7) 0.0293(6) 0.0057(5) -0.0014(5) -0.0049(5)
O2 0.0344(6) 0.0436(7) 0.0283(6) 0.0003(5) -0.0024(5) 0.0060(5)
N1 0.0315(7) 0.0385(8) 0.0355(8) -0.0036(6) 0.0049(6) -0.0015(6)
C1 0.0364(9) 0.0550(12) 0.0481(11) -0.0060(9) -0.0041(8) -0.0011(9)
C2 0.0299(8) 0.0441(10) 0.0357(8) -0.0055(7) 0.0030(7) 0.0037(7)
C3 0.0353(9) 0.0412(10) 0.0386(9) -0.0002(7) -0.0009(7) 0.0076(8)
C4 0.0375(9) 0.0342(9) 0.0363(9) 0.0021(7) 0.0033(7) 0.0049(7)
C5 0.0316(8) 0.0305(8) 0.0276(8) -0.0009(6) 0.0052(6) 0.0043(7)
C6 0.0298(8) 0.0308(8) 0.0290(8) -0.0028(6) 0.0068(6) 0.0007(6)
C7 0.0346(8) 0.0276(8) 0.0287(8) 0.0027(6) 0.0042(6) -0.0005(6)
C8 0.0304(8) 0.0297(8) 0.0234(7) -0.0022(6) 0.0048(6) -0.0014(6)
C9 0.0339(8) 0.0302(8) 0.0222(7) -0.0005(6) 0.0068(6) 0.0008(6)
C10 0.0348(8) 0.0306(8) 0.0288(8) 0.0022(6) 0.0079(6) -0.0006(7)
C11 0.0354(8) 0.0339(9) 0.0223(7) 0.0016(6) 0.0046(6) 0.0028(7)
C12 0.0382(9) 0.0325(9) 0.0252(7) 0.0016(6) 0.0029(6) -0.0022(7)
C13 0.0317(8) 0.0354(9) 0.0211(7) 0.0023(6) 0.0063(6) -0.0007(7)
C14 0.0314(8) 0.0383(9) 0.0274(8) -0.0011(6) 0.0033(6) 0.0057(7)
C15 0.0349(8) 0.0347(9) 0.0263(8) -0.0041(6) 0.0044(6) 0.0047(7)
C16 0.0312(8) 0.0376(9) 0.0192(7) 0.0042(6) 0.0052(6) 0.0013(7)
C17 0.0365(9) 0.0359(9) 0.0277(8) 0.0058(6) 0.0048(6) 0.0092(7)
C18 0.0403(9) 0.0324(9) 0.0252(8) -0.0009(6) 0.0073(6) 0.0052(7)
C19 0.0396(9) 0.0449(11) 0.0332(9) -0.0052(8) -0.0034(7) 0.0021(8)

loop_
_atom_type_symbol
_atom_type_description
_atom_type_scat_dispersion_real
_atom_type_scat_dispersion_imag
_atom_type_scat_source
C C 0.0137 0.0067 'International Tables Vol C Tables 4.2.6.8 and 6.1.1.4'
H H 0.0000 0.0000 'International Tables Vol C Tables 4.2.6.8 and 6.1.1.4'
N N 0.0241 0.0134 'International Tables Vol C Tables 4.2.6.8 and 6.1.1.4'
O O 0.0389 0.0241 'International Tables Vol C Tables 4.2.6.8 and 6.1.1.4'

loop_
_geom_angle_atom_site_label_1
_geom_angle_atom_site_label_2
_geom_angle_atom_site_label_3
_geom_angle
_geom_angle_site_symmetry_1
_geom_angle_site_symmetry_3
_geom_angle_publ_flag
C8 O1 C11 106.04(12) . . ?
C16 O2 C19 117.29(13) . . ?
C2 N1 C6 117.99(15) . . ?
N1 C2 C3 122.76(16) . . ?
N1 C2 C1 116.59(17) . . ?
C3 C2 C1 120.62(17) . . ?
C4 C3 C2 120.01(16) . . ?
C3 C4 C5 119.22(17) . . ?
C4 C5 C6 117.30(15) . . ?
C4 C5 C7 122.47(16) . . ?
C6 C5 C7 120.19(15) . . ?
N1 C6 C5 122.64(15) . . ?
N1 C6 C10 117.35(15) . . ?
C5 C6 C10 119.97(15) . . ?
C8 C7 C5 117.20(15) . . ?
C7 C8 O1 124.38(15) . . ?
C7 C8 C9 123.56(15) . . ?
O1 C8 C9 112.05(13) . . ?
C10 C9 C8 119.99(15) . . ?
C10 C9 C12 132.72(15) . . ?
C8 C9 C12 107.28(13) . . ?
C9 C10 C6 119.03(15) . . ?
O1 C11 C13 109.24(13) . . ?
O1 C11 C12 104.83(12) . . ?
C13 C11 C12 117.97(13) . . ?
C9 C12 C11 100.70(12) . . ?
C14 C13 C18 118.26(15) . . ?
C14 C13 C11 122.64(15) . . ?
C18 C13 C11 119.09(15) . . ?
C13 C14 C15 121.34(15) . . ?
C16 C15 C14 119.54(15) . . ?
O2 C16 C15 124.44(15) . . ?
O2 C16 C17 115.83(14) . . ?
C15 C16 C17 119.73(15) . . ?
C18 C17 C16 120.04(15) . . ?
C17 C18 C13 121.03(15) . . ?

loop_
_geom_bond_atom_site_label_1
_geom_bond_atom_site_label_2
_geom_bond_distance
_geom_bond_site_symmetry_2
_geom_bond_publ_flag
O1 C8 1.3765(18) . ?
O1 C11 1.460(2) . ?
O2 C16 1.3700(19) . ?
O2 C19 1.425(2) . ?
N1 C2 1.324(2) . ?
N1 C6 1.374(2) . ?
C1 C2 1.507(2) . ?
C2 C3 1.413(3) . ?
C3 C4 1.363(2) . ?
C4 C5 1.415(2) . ?
C5 C6 1.420(2) . ?
C5 C7 1.422(2) . ?
C6 C10 1.420(2) . ?
C7 C8 1.363(2) . ?
C8 C9 1.407(2) . ?
C9 C10 1.367(2) . ?
C9 C12 1.509(2) . ?
C11 C13 1.503(2) . ?
C11 C12 1.541(2) . ?
C13 C14 1.389(2) . ?
C13 C18 1.396(2) . ?
C14 C15 1.392(2) . ?
C15 C16 1.386(2) . ?
C16 C17 1.395(2) . ?
C17 C18 1.380(2) . ?

loop_
_geom_torsion_atom_site_label_1
_geom_torsion_atom_site_label_2
_geom_torsion_atom_site_label_3
_geom_torsion_atom_site_label_4
_geom_torsion
_geom_torsion_site_symmetry_1
_geom_torsion_site_symmetry_2
_geom_torsion_site_symmetry_3
_geom_torsion_site_symmetry_4
_geom_torsion_publ_flag
C6 N1 C2 C3 -2.5(2) . . . . ?
C6 N1 C2 C1 175.50(14) . . . . ?
N1 C2 C3 C4 1.8(3) . . . . ?
C1 C2 C3 C4 -176.12(16) . . . . ?
C2 C3 C4 C5 0.7(3) . . . . ?
C3 C4 C5 C6 -2.3(2) . . . . ?
C3 C4 C5 C7 175.46(15) . . . . ?
C2 N1 C6 C5 0.7(2) . . . . ?
C2 N1 C6 C10 -177.16(14) . . . . ?
C4 C5 C6 N1 1.6(2) . . . . ?
C7 C5 C6 N1 -176.19(14) . . . . ?
C4 C5 C6 C10 179.49(14) . . . . ?
C7 C5 C6 C10 1.7(2) . . . . ?
C4 C5 C7 C8 -177.48(15) . . . . ?
C6 C5 C7 C8 0.2(2) . . . . ?
C5 C7 C8 O1 177.51(13) . . . . ?
C5 C7 C8 C9 -1.6(2) . . . . ?
C11 O1 C8 C7 -161.30(15) . . . . ?
C11 O1 C8 C9 17.87(16) . . . . ?
C7 C8 C9 C10 1.0(2) . . . . ?
O1 C8 C9 C10 -178.21(13) . . . . ?
C7 C8 C9 C12 -179.52(15) . . . . ?
O1 C8 C9 C12 1.30(17) . . . . ?
C8 C9 C10 C6 1.0(2) . . . . ?
C12 C9 C10 C6 -178.36(15) . . . . ?
N1 C6 C10 C9 175.69(14) . . . . ?
C5 C6 C10 C9 -2.3(2) . . . . ?
C8 O1 C11 C13 -156.46(12) . . . . ?
C8 O1 C11 C12 -29.13(14) . . . . ?
C10 C9 C12 C11 160.96(17) . . . . ?
C8 C9 C12 C11 -18.46(16) . . . . ?
O1 C11 C12 C9 28.54(14) . . . . ?
C13 C11 C12 C9 150.31(14) . . . . ?
O1 C11 C13 C14 25.5(2) . . . . ?
C12 C11 C13 C14 -94.01(19) . . . . ?
O1 C11 C13 C18 -153.22(14) . . . . ?
C12 C11 C13 C18 87.28(19) . . . . ?
C18 C13 C14 C15 1.9(2) . . . . ?
C11 C13 C14 C15 -176.78(14) . . . . ?
C13 C14 C15 C16 0.1(3) . . . . ?
C19 O2 C16 C15 -3.0(2) . . . . ?
C19 O2 C16 C17 176.73(14) . . . . ?
C14 C15 C16 O2 177.43(14) . . . . ?
C14 C15 C16 C17 -2.3(2) . . . . ?
O2 C16 C17 C18 -177.34(14) . . . . ?
C15 C16 C17 C18 2.4(2) . . . . ?
C16 C17 C18 C13 -0.3(2) . . . . ?
C14 C13 C18 C17 -1.8(2) . . . . ?
C11 C13 C18 C17 176.93(14) . . . . ?
